data_4132673
loop_
_publ_author_name
'Nguyen, Vu T.'
'Dang, Hang T.'
'Pham, Hoang H.'
'Nguyen, Viet D.'
'Flores-Hansen, Carsten'
'Arman, Hadi D.'
'Larionov, Oleg V.'

_publ_section_title
;
 Highly Regio- and Stereoselective Catalytic Synthesis of Conjugated
 Dienes and Polyenes.
;
_journal_issue 27
_journal_name_full 'Journal of the American Chemical Society'
_journal_page_first 8434
_journal_page_last 8438
_journal_paper_doi 10.1021/jacs.8b05421
_journal_volume 140
_journal_year 2018
_chemical_formula_moiety 'C13 H10 Cl N'
_chemical_formula_sum 'C13 H10 Cl N'
_chemical_formula_weight 215.67
_space_group_crystal_system monoclinic
_space_group_IT_number 14
_space_group_name_Hall '-P 2ybc'
_space_group_name_H-M_alt 'P 1 21/c 1'
_atom_sites_solution_hydrogens geom
_atom_sites_solution_primary dual
_audit_creation_date 2018-04-23
_audit_creation_method
;
Olex2 1.2
(compiled 2018.04.18 svn.r3501 for OlexSys, GUI svn.r5488)
;
_cell_angle_alpha 90
_cell_angle_beta 95.764(4)
_cell_angle_gamma 90
_cell_formula_units_Z 4
_cell_length_a 3.9327(2)
_cell_length_b 20.3504(8)
_cell_length_c 12.8881(5)
_cell_measurement_reflns_used 5046
_cell_measurement_temperature 98(2)
_cell_measurement_theta_max 26.9640
_cell_measurement_theta_min 2.5400
_cell_volume 1026.25(8)
_computing_cell_refinement 'CrysAlisPro 1.171.39.28e (Rigaku OD, 2015)'
_computing_data_collection 'CrysAlisPro 1.171.39.28e (Rigaku OD, 2015)'
_computing_data_reduction 'CrysAlisPro 1.171.39.28e (Rigaku OD, 2015)'
_computing_molecular_graphics 'Olex2 (Dolomanov et al., 2009)'
_computing_publication_material 'Olex2 (Dolomanov et al., 2009)'
_computing_structure_refinement 'ShelXL (Sheldrick, 2015)'
_computing_structure_solution 'ShelXT (Sheldrick, 2015)'
_diffrn_ambient_temperature 98(2)
_diffrn_detector 'CCD plate'
_diffrn_measured_fraction_theta_full 0.999
_diffrn_measured_fraction_theta_max 0.999
_diffrn_measurement_details
;
List of Runs (angles in degrees, time in seconds):

  # Type    Start    End  Width  t~exp~   \w     \q     \k     \f   Frames
--------------------------------------------------------------------------
  1  \w    -25.00  94.00   1.00   57.00    --    4.20  57.00-150.00  119
  2  \w    -99.00  20.00   1.00   57.00    --   -9.60 -57.00 150.00  119
  3  \w    -47.00  80.00   1.00   57.00    --   -9.60  19.00 -30.00  127
  4  \w    -34.00  80.00   1.00   57.00    --   -9.60  38.00-150.00  114
  5  \w    -42.00  80.00   1.00   57.00    --   -9.60  72.00   0.00  122
  6  \w    -99.00  20.00   1.00   57.00    --   -9.60 -57.00 -90.00  119
  7  \w    -42.00  80.00   1.00   57.00    --   -9.60  72.00-120.00  122
  8  \w    -39.00  80.00   1.00   57.00    --   -9.60  57.00  60.00  119
  9  \w    -39.00  80.00   1.00   57.00    --   -9.60  57.00 120.00  119
 10  \w    -42.00  28.00   1.00   57.00    --   -9.60  72.00 -90.00   70
;
_diffrn_measurement_device 'four-circle diffractometer'
_diffrn_measurement_device_type 'XtaLAB AFC12 (RCD3): Kappa single'
_diffrn_measurement_method '\w scans'
_diffrn_orient_matrix_type 'CrysAlisPro convention (1999,Acta A55,543-557)'
_diffrn_orient_matrix_UB_11 0.0514215000
_diffrn_orient_matrix_UB_12 0.0332075000
_diffrn_orient_matrix_UB_13 0.0076724000
_diffrn_orient_matrix_UB_21 -0.1555134000
_diffrn_orient_matrix_UB_22 0.0105702000
_diffrn_orient_matrix_UB_23 -0.0275619000
_diffrn_orient_matrix_UB_31 -0.0776625000
_diffrn_orient_matrix_UB_32 0.0007506000
_diffrn_orient_matrix_UB_33 0.0473356000
_diffrn_radiation_monochromator graphite
_diffrn_radiation_probe x-ray
_diffrn_radiation_type MoK\a
_diffrn_radiation_wavelength 0.71073
_diffrn_reflns_av_R_equivalents 0.1065
_diffrn_reflns_av_unetI/netI 0.0381
_diffrn_reflns_Laue_measured_fraction_full 0.999
_diffrn_reflns_Laue_measured_fraction_max 0.999
_diffrn_reflns_limit_h_max 4
_diffrn_reflns_limit_h_min -4
_diffrn_reflns_limit_k_max 23
_diffrn_reflns_limit_k_min -23
_diffrn_reflns_limit_l_max 14
_diffrn_reflns_limit_l_min -14
_diffrn_reflns_number 30425
_diffrn_reflns_point_group_measured_fraction_full 0.999
_diffrn_reflns_point_group_measured_fraction_max 0.999
_diffrn_reflns_theta_full 24.546
_diffrn_reflns_theta_max 24.546
_diffrn_reflns_theta_min 2.555
_diffrn_source 'fine-focus sealed X-ray tube'
_diffrn_source_type 'Enhance (Mo) X-ray Source'
_exptl_absorpt_coefficient_mu 0.333
_exptl_absorpt_correction_T_max 1.00000
_exptl_absorpt_correction_T_min 0.90370
_exptl_absorpt_correction_type multi-scan
_exptl_absorpt_process_details
;
CrysAlisPro 1.171.39.28e (Rigaku Oxford Diffraction, 2015)
Empirical absorption correction using spherical harmonics,
 implemented in SCALE3 ABSPACK scaling algorithm.
;
_exptl_crystal_colour 'clear colourless'
_exptl_crystal_colour_lustre clear
_exptl_crystal_colour_primary colourless
_exptl_crystal_density_diffrn 1.396
_exptl_crystal_description plank
_exptl_crystal_F_000 448
_exptl_crystal_size_max 0.3
_exptl_crystal_size_mid 0.17
_exptl_crystal_size_min 0.13
_refine_diff_density_max 0.295
_refine_diff_density_min -0.318
_refine_diff_density_rms 0.065
_refine_ls_extinction_method none
_refine_ls_goodness_of_fit_ref 1.171
_refine_ls_hydrogen_treatment constr
_refine_ls_matrix_type full
_refine_ls_number_parameters 136
_refine_ls_number_reflns 1725
_refine_ls_number_restraints 0
_refine_ls_restrained_S_all 1.171
_refine_ls_R_factor_all 0.0871
_refine_ls_R_factor_gt 0.0854
_refine_ls_shift/su_max 0.001
_refine_ls_shift/su_mean 0.000
_refine_ls_structure_factor_coef Fsqd
_refine_ls_weighting_details 'w=1/[\s^2^(Fo^2^)+(0.0010P)^2^+5.5000P] where P=(Fo^2^+2Fc^2^)/3'
_refine_ls_weighting_scheme calc
_refine_ls_wR_factor_gt 0.1478
_refine_ls_wR_factor_ref 0.1486
_reflns_Friedel_coverage 0.000
_reflns_number_gt 1693
_reflns_number_total 1725
_reflns_threshold_expression 'I > 2\s(I)'
_cod_data_source_file ja8b05421_si_002.cif
_cod_data_source_block cd1685d
_cod_database_code 4132673
_shelx_shelxl_version_number 2016/6
_chemical_oxdiff_formula N1Cl1C13H12
_shelx_space_group_comment
;
The symmetry employed for this shelxl refinement is uniquely defined
by the following loop, which should always be used as a source of
symmetry information in preference to the above space-group names.
They are only intended as comments.
;
_shelx_estimated_absorpt_t_max 0.958
_shelx_estimated_absorpt_t_min 0.907
_reflns_odcompleteness_completeness 99.83
_reflns_odcompleteness_iscentric 1
_reflns_odcompleteness_theta 27.42
_olex2_refinement_description
;
1. Fixed Uiso
 At 1.2 times of:
  All C(H) groups, All C(H,H) groups
2.a Aromatic/amide H refined with riding coordinates:
 C2(H2), C5(H5), C4(H4), C9(H9), C10(H10), C8(H8), C11(H11), C12(H12)
2.b X=CH2 refined with riding coordinates:
 C13(H13A,H13B)
;
_olex2_exptl_crystal_mounting_method 'nylon loop'
_olex2_submission_special_instructions 'No special instructions were received'
_oxdiff_exptl_absorpt_empirical_details
;
Empirical correction (ABSPACK) includes:
- Absorption correction using spherical harmonics
- Frame scaling
;
_oxdiff_exptl_absorpt_empirical_full_max 2.685
_oxdiff_exptl_absorpt_empirical_full_min 0.808

loop_
_space_group_symop_operation_xyz
'x, y, z'
'-x, y+1/2, -z+1/2'
'-x, -y, -z'
'x, -y-1/2, z-1/2'

loop_
_atom_site_label
_atom_site_type_symbol
_atom_site_fract_x
_atom_site_fract_y
_atom_site_fract_z
_atom_site_U_iso_or_equiv
_atom_site_adp_type
_atom_site_occupancy
_atom_site_site_symmetry_order
_atom_site_calc_flag
_atom_site_refinement_flags_posn
Cl1 Cl 0.1218(3) 0.59731(6) 1.05937(9) 0.0238(3) Uani 1 1 d .
N1 N 0.5144(9) 0.76075(18) 0.8003(3) 0.0202(9) Uani 1 1 d .
C7 C 0.6501(11) 0.6616(2) 0.6520(3) 0.0175(10) Uani 1 1 d .
C2 C 0.3226(11) 0.6801(2) 0.9139(3) 0.0185(10) Uani 1 1 d .
H2 H 0.275087 0.714229 0.960674 0.022 Uiso 1 1 calc R
C5 C 0.4488(11) 0.5788(2) 0.7777(3) 0.0173(10) Uani 1 1 d .
H5 H 0.487608 0.543820 0.731487 0.021 Uiso 1 1 calc R
C6 C 0.5158(11) 0.6440(2) 0.7473(3) 0.0153(9) Uani 1 1 d .
C3 C 0.2664(11) 0.6167(2) 0.9383(3) 0.0194(10) Uani 1 1 d .
C4 C 0.3305(11) 0.5646(2) 0.8709(3) 0.0187(10) Uani 1 1 d .
H4 H 0.291978 0.520316 0.890097 0.022 Uiso 1 1 calc R
C1 C 0.4521(10) 0.6955(2) 0.8186(3) 0.0176(10) Uani 1 1 d .
C9 C 0.6421(11) 0.7742(2) 0.7118(4) 0.0207(10) Uani 1 1 d .
H9 H 0.690760 0.818910 0.697987 0.025 Uiso 1 1 calc R
C10 C 0.7119(11) 0.6122(2) 0.5732(3) 0.0168(10) Uani 1 1 d .
H10 H 0.626743 0.569285 0.583796 0.020 Uiso 1 1 calc R
C8 C 0.7113(11) 0.7276(2) 0.6366(4) 0.0200(10) Uani 1 1 d .
H8 H 0.801105 0.741506 0.574459 0.024 Uiso 1 1 calc R
C11 C 0.8740(11) 0.6209(2) 0.4887(3) 0.0182(10) Uani 1 1 d .
H11 H 0.970510 0.662939 0.478579 0.022 Uiso 1 1 calc R
C13 C 1.0776(11) 0.5793(2) 0.3270(3) 0.0215(11) Uani 1 1 d .
H13A H 1.179405 0.620491 0.314388 0.026 Uiso 1 1 calc R
H13B H 1.093090 0.544047 0.279435 0.026 Uiso 1 1 calc R
C12 C 0.9139(11) 0.5710(2) 0.4111(3) 0.0192(10) Uani 1 1 d .
H12 H 0.815488 0.529162 0.421091 0.023 Uiso 1 1 calc R

loop_
_atom_site_aniso_label
_atom_site_aniso_U_11
_atom_site_aniso_U_22
_atom_site_aniso_U_33
_atom_site_aniso_U_23
_atom_site_aniso_U_13
_atom_site_aniso_U_12
Cl1 0.0254(6) 0.0292(7) 0.0174(6) 0.0026(5) 0.0061(4) -0.0010(5)
N1 0.018(2) 0.017(2) 0.025(2) 0.0000(17) 0.0005(16) -0.0004(16)
C7 0.010(2) 0.021(2) 0.020(2) 0.001(2) -0.0038(18) 0.0004(18)
C2 0.015(2) 0.024(3) 0.016(2) -0.0070(19) -0.0017(18) 0.0036(19)
C5 0.015(2) 0.018(2) 0.018(2) -0.0026(19) -0.0008(18) 0.0034(18)
C6 0.011(2) 0.020(2) 0.014(2) -0.0011(18) -0.0036(16) 0.0018(18)
C3 0.014(2) 0.029(3) 0.015(2) 0.003(2) 0.0017(18) 0.0027(19)
C4 0.017(2) 0.015(2) 0.023(3) 0.0031(19) -0.0007(19) -0.0005(19)
C1 0.008(2) 0.022(3) 0.022(2) -0.002(2) -0.0050(17) 0.0021(18)
C9 0.019(2) 0.016(2) 0.027(3) 0.002(2) 0.002(2) 0.0003(19)
C10 0.018(2) 0.017(2) 0.015(2) 0.0008(18) -0.0005(18) -0.0026(18)
C8 0.014(2) 0.025(3) 0.021(2) 0.004(2) 0.0023(18) -0.0001(19)
C11 0.015(2) 0.021(2) 0.018(2) 0.0021(19) -0.0003(18) 0.0002(19)
C13 0.024(3) 0.020(3) 0.019(2) -0.0019(19) 0.000(2) 0.005(2)
C12 0.015(2) 0.020(2) 0.022(2) 0.0018(19) -0.0005(19) -0.0018(19)

loop_
_atom_type_symbol
_atom_type_description
_atom_type_scat_dispersion_real
_atom_type_scat_dispersion_imag
_atom_type_scat_source
C C 0.0033 0.0016 'International Tables Vol C Tables 4.2.6.8 and 6.1.1.4'
H H 0.0000 0.0000 'International Tables Vol C Tables 4.2.6.8 and 6.1.1.4'
N N 0.0061 0.0033 'International Tables Vol C Tables 4.2.6.8 and 6.1.1.4'
Cl Cl 0.1484 0.1585 'International Tables Vol C Tables 4.2.6.8 and 6.1.1.4'

loop_
_geom_angle_atom_site_label_1
_geom_angle_atom_site_label_2
_geom_angle_atom_site_label_3
_geom_angle
C9 N1 C1 116.0(4)
C6 C7 C10 121.6(4)
C8 C7 C6 116.8(4)
C8 C7 C10 121.5(4)
C3 C2 H2 120.1
C3 C2 C1 119.7(4)
C1 C2 H2 120.1
C6 C5 H5 118.9
C4 C5 H5 118.9
C4 C5 C6 122.2(4)
C7 C6 C1 118.1(4)
C5 C6 C7 124.5(4)
C5 C6 C1 117.4(4)
C2 C3 Cl1 119.7(4)
C2 C3 C4 122.1(4)
C4 C3 Cl1 118.2(3)
C5 C4 C3 118.8(4)
C5 C4 H4 120.6
C3 C4 H4 120.6
N1 C1 C2 116.7(4)
N1 C1 C6 123.4(4)
C2 C1 C6 119.8(4)
N1 C9 H9 117.5
N1 C9 C8 125.0(4)
C8 C9 H9 117.5
C7 C10 H10 116.5
C11 C10 C7 127.1(4)
C11 C10 H10 116.5
C7 C8 C9 120.6(4)
C7 C8 H8 119.7
C9 C8 H8 119.7
C10 C11 H11 117.7
C10 C11 C12 124.6(4)
C12 C11 H11 117.7
H13A C13 H13B 120.0
C12 C13 H13A 120.0
C12 C13 H13B 120.0
C11 C12 H12 117.5
C13 C12 C11 124.9(4)
C13 C12 H12 117.5

loop_
_geom_bond_atom_site_label_1
_geom_bond_atom_site_label_2
_geom_bond_distance
Cl1 C3 1.758(4)
N1 C1 1.375(6)
N1 C9 1.320(6)
C7 C6 1.431(6)
C7 C10 1.466(6)
C7 C8 1.383(6)
C2 H2 0.9500
C2 C3 1.353(6)
C2 C1 1.411(6)
C5 H5 0.9500
C5 C6 1.415(6)
C5 C4 1.362(6)
C6 C1 1.433(6)
C3 C4 1.410(6)
C4 H4 0.9500
C9 H9 0.9500
C9 C8 1.402(6)
C10 H10 0.9500
C10 C11 1.328(6)
C8 H8 0.9500
C11 H11 0.9500
C11 C12 1.445(6)
C13 H13A 0.9500
C13 H13B 0.9500
C13 C12 1.325(6)
C12 H12 0.9500
